data_2012662
loop_
_publ_author_name
'Suh, Hong Ryol'
'Suh, Hyung Sock'
'Yun, Sock Sung'
'Lee, Eun Kwang'
'Kang, Sung Kwon'

_publ_section_title
;
 Triaquatris(2,6-dinitrophenolato-\k^2^<i>O</i>^1^,<i>O</i>^2^)yttrium(III)
;
_journal_issue 4
_journal_name_full 'Acta Crystallographica Section C'
_journal_page_first m202
_journal_page_last m203
_journal_paper_doi 10.1107/S0108270102002822
_journal_volume 58
_journal_year 2002
_chemical_formula_iupac '[Y (C6 H3 N2 O5)3 (H2 O)3]'
_chemical_formula_moiety 'C18 H15 N6 O18 Y'
_chemical_formula_sum 'C18 H15 N6 O18 Y'
_chemical_formula_weight 692.27
_chemical_name_systematic
;
Trisaquatris(2,6-dinitrophenolato-\k^2^O^1^,O^2^)yttrium(III)
;
_space_group_IT_number 2
_symmetry_cell_setting triclinic
_symmetry_space_group_name_Hall '-P 1'
_symmetry_space_group_name_H-M 'P -1'
_audit_creation_method 'WinGX routine CIF_UPDATE'
_cell_angle_alpha 73.531(7)
_cell_angle_beta 74.745(6)
_cell_angle_gamma 69.590(6)
_cell_formula_units_Z 2
_cell_length_a 8.5876(6)
_cell_length_b 11.7161(9)
_cell_length_c 13.8624(11)
_cell_measurement_reflns_used 53
_cell_measurement_temperature 301(2)
_cell_measurement_theta_max 12.48
_cell_measurement_theta_min 4.91
_cell_volume 1232.44(17)
_computing_cell_refinement XSCANS
_computing_data_collection 'XSCANS (Siemens, 1996)'
_computing_data_reduction 'SHELXTL (Bruker, 1997)'
_computing_molecular_graphics 'ORTEP-3 for Windows (Farrugia, 1997)'
_computing_publication_material 'WinGX (Farrugia, 1999)'
_computing_structure_refinement 'SHELXL97 (Sheldrick, 1997)'
_computing_structure_solution 'SHELXS97 (Sheldrick, 1997)'
_diffrn_measured_fraction_theta_full 0.995
_diffrn_measured_fraction_theta_max 0.995
_diffrn_measurement_device_type 'Bruker P4'
_diffrn_measurement_method '2\q/\w scans'
_diffrn_radiation_type MoK\a
_diffrn_radiation_wavelength 0.71073
_diffrn_reflns_av_R_equivalents 0.036
_diffrn_reflns_av_sigmaI/netI 0.100
_diffrn_reflns_limit_h_max 11
_diffrn_reflns_limit_h_min -1
_diffrn_reflns_limit_k_max 14
_diffrn_reflns_limit_k_min -14
_diffrn_reflns_limit_l_max 18
_diffrn_reflns_limit_l_min -17
_diffrn_reflns_number 6755
_diffrn_reflns_theta_full 27.5
_diffrn_reflns_theta_max 27.5
_diffrn_reflns_theta_min 1.9
_diffrn_standards_decay_% 0
_diffrn_standards_interval_count 97
_diffrn_standards_number 3
_exptl_absorpt_coefficient_mu 2.47
_exptl_absorpt_correction_T_max 0.581
_exptl_absorpt_correction_T_min 0.385
_exptl_absorpt_correction_type \y-scan
_exptl_absorpt_process_details '(North et al., 1968)'
_exptl_crystal_colour yellow
_exptl_crystal_density_diffrn 1.865
_exptl_crystal_density_method 'not measured'
_exptl_crystal_description cubic
_exptl_crystal_F_000 696
_exptl_crystal_size_max 0.42
_exptl_crystal_size_mid 0.36
_exptl_crystal_size_min 0.22
_refine_diff_density_max 0.38
_refine_diff_density_min -0.42
_refine_ls_extinction_method none
_refine_ls_goodness_of_fit_ref 0.998
_refine_ls_hydrogen_treatment mixed
_refine_ls_matrix_type full
_refine_ls_number_parameters 432
_refine_ls_number_reflns 5632
_refine_ls_number_restraints 0
_refine_ls_restrained_S_all 0.998
_refine_ls_R_factor_gt 0.056
_refine_ls_shift/su_max 0.001
_refine_ls_structure_factor_coef Fsqd
_refine_ls_weighting_details 'calc w = 1/[\s^2^(Fo^2^)+(0.0365P)^2^] where P=(Fo^2^+2Fc^2^)/3'
_refine_ls_weighting_scheme calc
_refine_ls_wR_factor_ref 0.103
_reflns_number_gt 3771
_reflns_number_total 5632
_reflns_threshold_expression I>2\s(I)
_cod_data_source_file ta1359.cif
_cod_data_source_block I
_cod_depositor_comments
;
 Marking atom disorder assemblies after consulting the original publication.
 Atoms 'O9' and 'O9A' were marked as belonging to groups '1' and '2' of the
 disorder assembly 'A'. Atoms 'O10' and 'O10A' were marked as belonging to
 groups '1' and '2' of the disorder assembly 'B'.

 Antanas Vaitkus,
 2017-09-06

The following automatic conversions were performed:
'_symmetry_cell_setting' value 'Triclinic' changed to 'triclinic'
according to '/home/saulius/struct/CIF-dictionaries/cif_core.dic'
dictionary named 'cif_core.dic' version 2.4.1 from 2010-06-29.

Automatic conversion script
Id: cif_fix_enum 1527 2010-12-29 10:47:43Z saulius 

The following automatic conversions were performed:

'_symmetry_cell_setting' value 'Triclinic' changed to 'triclinic'
according to /home/saulius/struct/CIF-dictionaries/cif_core.dic
dictionary named 'cif_core.dic' version 2.4.1 from 2010-06-29.

Automatic conversion script
Id: cif_fix_values 1715 2011-07-08 13:25:40Z adriana 
;
_cod_original_cell_volume 1232.44(16)
_cod_original_sg_symbol_H-M P-1
_cod_database_code 2012662
_cod_database_fobs_code 2012662

loop_
_symmetry_equiv_pos_as_xyz
'x, y, z'
'-x, -y, -z'

loop_
_atom_site_label
_atom_site_fract_x
_atom_site_fract_y
_atom_site_fract_z
_atom_site_U_iso_or_equiv
_atom_site_adp_type
_atom_site_calc_flag
_atom_site_refinement_flags
_atom_site_occupancy
_atom_site_disorder_assembly
_atom_site_disorder_group
_atom_site_type_symbol
Y 0.47577(5) 0.24119(4) 0.03103(3) 0.02606(12) Uani d . 1 . . Y
OW2 0.4358(5) 0.4475(3) -0.0714(2) 0.0374(8) Uani d . 1 . . O
OW3 0.7244(4) 0.2749(3) 0.0342(3) 0.0404(8) Uani d . 1 . . O
OW4 0.6646(5) 0.0441(3) 0.0063(4) 0.0487(10) Uani d . 1 . . O
O1 0.3831(3) 0.3656(2) 0.1471(2) 0.0335(7) Uani d . 1 . . O
C1 0.2724(5) 0.3504(3) 0.2284(3) 0.0294(9) Uani d . 1 . . C
C2 0.1047(5) 0.3535(4) 0.2287(3) 0.0325(10) Uani d . 1 . . C
C3 -0.0119(6) 0.3332(4) 0.3177(4) 0.0459(12) Uani d . 1 . . C
H3 -0.1209 0.3391 0.3136 0.055 Uiso calc R 1 . . H
C4 0.0337(7) 0.3043(5) 0.4122(4) 0.0525(13) Uani d . 1 . . C
H4 -0.0431 0.2881 0.4718 0.063 Uiso calc R 1 . . H
C5 0.1917(6) 0.2997(4) 0.4171(3) 0.0473(12) Uani d . 1 . . C
H5 0.2239 0.2791 0.4803 0.057 Uiso calc R 1 . . H
C6 0.3058(6) 0.3258(4) 0.3280(3) 0.0364(10) Uani d . 1 . . C
N1 0.0493(5) 0.3834(3) 0.1316(3) 0.0375(9) Uani d . 1 . . N
O2 0.1536(4) 0.3606(3) 0.0534(2) 0.0397(7) Uani d . 1 . . O
O3 -0.1021(4) 0.4272(3) 0.1312(3) 0.0547(9) Uani d . 1 . . O
N2 0.4720(5) 0.3226(4) 0.3397(3) 0.0464(10) Uani d . 1 . . N
O4 0.5381(5) 0.3974(4) 0.2825(3) 0.0749(12) Uani d . 1 . . O
O5 0.5361(5) 0.2447(4) 0.4074(3) 0.1028(17) Uani d . 1 . . O
O6 0.3290(3) 0.1132(3) 0.1346(2) 0.0371(7) Uani d . 1 . . O
C7 0.2996(5) 0.0536(4) 0.2274(3) 0.0310(9) Uani d . 1 . . C
C8 0.4059(5) 0.0121(4) 0.3004(3) 0.0334(10) Uani d . 1 . . C
C9 0.3653(6) -0.0524(4) 0.3996(3) 0.0434(12) Uani d . 1 . . C
H9 0.4407 -0.0769 0.4442 0.052 Uiso calc R 1 . . H
C10 0.2164(6) -0.0800(4) 0.4321(4) 0.0515(13) Uani d . 1 . . C
H10 0.189 -0.1227 0.4987 0.062 Uiso calc R 1 . . H
C11 0.1061(6) -0.0437(4) 0.3646(4) 0.0539(14) Uani d . 1 . . C
H11 0.0045 -0.0632 0.3852 0.065 Uiso calc R 1 . . H
C12 0.1469(5) 0.0205(4) 0.2677(3) 0.0361(10) Uani d . 1 . . C
N3 0.5693(5) 0.0359(4) 0.2732(3) 0.0467(10) Uani d . 1 . . N
O7 0.5994(4) 0.1148(3) 0.1956(2) 0.0487(9) Uani d . 1 . . O
O8 0.6725(5) -0.0204(4) 0.3287(3) 0.0928(16) Uani d . 1 . . O
N4 0.0244(5) 0.0620(5) 0.1985(4) 0.0520(11) Uani d . 1 . . N
O9 0.036(2) 0.027(4) 0.1325(16) 0.095(11) Uani d P 0.47(5) A 1 O
O9A -0.012(2) -0.0316(16) 0.182(3) 0.078(8) Uani d P 0.53(5) A 2 O
O10 -0.101(4) 0.165(2) 0.218(4) 0.097(11) Uani d P 0.48(6) B 1 O
O10A -0.026(4) 0.159(2) 0.160(2) 0.066(8) Uani d P 0.52(6) B 2 O
O11 0.3850(4) 0.2189(3) -0.0963(2) 0.0377(7) Uani d . 1 . . O
C13 0.3700(5) 0.2749(4) -0.1890(3) 0.0313(10) Uani d . 1 . . C
C14 0.4968(5) 0.3128(4) -0.2682(3) 0.0362(10) Uani d . 1 . . C
C15 0.4702(6) 0.3712(4) -0.3677(3) 0.0441(12) Uani d . 1 . . C
H15 0.5584 0.3922 -0.4171 0.053 Uiso calc R 1 . . H
C16 0.3160(6) 0.3980(4) -0.3937(3) 0.0496(13) Uani d . 1 . . C
H16 0.2996 0.4359 -0.4605 0.06 Uiso calc R 1 . . H
C17 0.1854(6) 0.3680(4) -0.3193(3) 0.0432(12) Uani d . 1 . . C
H17 0.0785 0.3892 -0.3348 0.052 Uiso calc R 1 . . H
C18 0.2138(5) 0.3067(4) -0.2222(3) 0.0342(10) Uani d . 1 . . C
N5 0.6606(5) 0.2957(4) -0.2459(3) 0.0464(10) Uani d . 1 . . N
O12 0.6875(4) 0.2530(3) -0.1568(3) 0.0561(9) Uani d . 1 . . O
O13 0.7699(5) 0.3242(4) -0.3168(3) 0.0777(12) Uani d . 1 . . O
N6 0.0703(5) 0.2818(4) -0.1452(3) 0.0397(9) Uani d . 1 . . N
O14 0.0863(4) 0.1793(3) -0.0893(3) 0.0648(11) Uani d . 1 . . O
O15 -0.0613(4) 0.3666(3) -0.1394(3) 0.0530(9) Uani d . 1 . . O
H18 0.341(9) 0.495(6) -0.070(5) 0.13(3) Uiso d . 1 . . H
H19 0.505(8) 0.489(6) -0.092(5) 0.11(3) Uiso d . 1 . . H
H20 0.783(7) 0.239(5) 0.079(4) 0.07(2) Uiso d . 1 . . H
H21 0.794(8) 0.299(6) -0.015(5) 0.10(2) Uiso d . 1 . . H
H22 0.704(12) 0.012(9) -0.035(7) 0.18(5) Uiso d . 1 . . H
H23 0.714(10) 0.008(8) 0.043(6) 0.14(4) Uiso d . 1 . . H

loop_
_atom_site_aniso_label
_atom_site_aniso_U_11
_atom_site_aniso_U_22
_atom_site_aniso_U_33
_atom_site_aniso_U_12
_atom_site_aniso_U_13
_atom_site_aniso_U_23
Y 0.0247(2) 0.0289(2) 0.0260(2) -0.01168(16) -0.00574(16) -0.00223(15)
OW2 0.040(2) 0.0318(17) 0.0417(19) -0.0169(17) -0.0122(17) 0.0031(14)
OW3 0.0270(18) 0.056(2) 0.039(2) -0.0198(16) -0.0078(17) -0.0003(17)
OW4 0.048(2) 0.0350(19) 0.055(2) -0.0020(17) -0.010(2) -0.0106(19)
O1 0.0295(16) 0.0450(17) 0.0282(15) -0.0159(14) -0.0015(13) -0.0085(13)
C1 0.032(2) 0.024(2) 0.031(2) -0.0078(19) -0.006(2) -0.0052(17)
C2 0.035(3) 0.030(2) 0.030(2) -0.011(2) -0.005(2) -0.0032(18)
C3 0.034(3) 0.042(3) 0.056(3) -0.013(2) 0.005(2) -0.011(2)
C4 0.063(4) 0.061(3) 0.033(3) -0.033(3) 0.011(3) -0.009(2)
C5 0.059(3) 0.054(3) 0.030(3) -0.023(3) 0.000(2) -0.009(2)
C6 0.041(3) 0.039(3) 0.030(2) -0.014(2) -0.008(2) -0.0053(19)
N1 0.034(2) 0.034(2) 0.048(2) -0.0134(18) -0.014(2) -0.0022(18)
O2 0.0414(19) 0.0449(18) 0.0339(17) -0.0125(15) -0.0111(15) -0.0063(14)
O3 0.0301(19) 0.055(2) 0.075(3) -0.0101(16) -0.0231(18) 0.0018(18)
N2 0.051(3) 0.058(3) 0.032(2) -0.015(2) -0.012(2) -0.008(2)
O4 0.078(3) 0.084(3) 0.081(3) -0.054(2) -0.039(2) 0.014(2)
O5 0.072(3) 0.152(4) 0.062(3) -0.039(3) -0.041(2) 0.045(3)
O6 0.0340(17) 0.0466(18) 0.0307(16) -0.0210(15) -0.0083(14) 0.0055(14)
C7 0.033(2) 0.026(2) 0.031(2) -0.0092(19) -0.005(2) -0.0024(18)
C8 0.035(3) 0.032(2) 0.034(2) -0.016(2) -0.007(2) 0.0003(19)
C9 0.051(3) 0.044(3) 0.031(2) -0.019(2) -0.010(2) 0.007(2)
C10 0.056(3) 0.055(3) 0.034(3) -0.023(3) -0.003(3) 0.008(2)
C11 0.048(3) 0.060(3) 0.048(3) -0.029(3) 0.004(3) 0.002(3)
C12 0.028(2) 0.038(2) 0.041(3) -0.013(2) -0.006(2) -0.001(2)
N3 0.040(2) 0.059(3) 0.037(2) -0.019(2) -0.015(2) 0.008(2)
O7 0.0397(19) 0.062(2) 0.0454(19) -0.0281(17) -0.0161(16) 0.0115(17)
O8 0.062(3) 0.132(4) 0.078(3) -0.051(3) -0.047(2) 0.048(3)
N4 0.029(2) 0.070(4) 0.055(3) -0.026(2) -0.005(2) 0.000(3)
O9 0.045(7) 0.18(2) 0.052(9) -0.013(11) -0.008(6) -0.046(12)
O9A 0.048(7) 0.079(9) 0.129(18) -0.012(5) -0.022(10) -0.056(9)
O10 0.051(11) 0.066(8) 0.20(3) -0.002(7) -0.054(16) -0.051(11)
O10A 0.061(12) 0.055(8) 0.088(12) -0.033(9) -0.055(9) 0.032(7)
O11 0.0440(19) 0.0436(17) 0.0313(17) -0.0203(15) -0.0104(15) -0.0042(14)
C13 0.037(3) 0.030(2) 0.033(2) -0.014(2) -0.005(2) -0.0111(18)
C14 0.037(3) 0.036(2) 0.043(3) -0.017(2) -0.009(2) -0.012(2)
C15 0.059(3) 0.048(3) 0.030(2) -0.028(3) 0.000(2) -0.006(2)
C16 0.066(4) 0.059(3) 0.030(3) -0.028(3) -0.016(3) -0.001(2)
C17 0.048(3) 0.041(3) 0.048(3) -0.012(2) -0.025(3) -0.007(2)
C18 0.039(3) 0.034(2) 0.035(2) -0.014(2) -0.007(2) -0.0105(19)
N5 0.037(2) 0.051(2) 0.054(3) -0.020(2) 0.000(2) -0.014(2)
O12 0.045(2) 0.064(2) 0.063(2) -0.0196(18) -0.0190(19) -0.0060(19)
O13 0.052(2) 0.118(3) 0.068(3) -0.048(2) 0.008(2) -0.018(2)
N6 0.035(2) 0.045(2) 0.043(2) -0.020(2) -0.0076(19) -0.0047(19)
O14 0.050(2) 0.049(2) 0.076(3) -0.0216(18) -0.004(2) 0.0174(19)
O15 0.034(2) 0.0426(19) 0.075(3) -0.0109(17) -0.0045(19) -0.0059(18)

loop_
_atom_type_symbol
_atom_type_description
_atom_type_scat_dispersion_real
_atom_type_scat_dispersion_imag
_atom_type_scat_source
C C 0.0033 0.0016 'International Tables Vol C Tables 4.2.6.8 and 6.1.1.4'
H H 0 0 'International Tables Vol C Tables 4.2.6.8 and 6.1.1.4'
N N 0.0061 0.0033 'International Tables Vol C Tables 4.2.6.8 and 6.1.1.4'
O O 0.0106 0.006 'International Tables Vol C Tables 4.2.6.8 and 6.1.1.4'
Y Y -2.7962 3.5667 'International Tables Vol C Tables 4.2.6.8 and 6.1.1.4'

loop_
_geom_angle_atom_site_label_1
_geom_angle_atom_site_label_2
_geom_angle_atom_site_label_3
_geom_angle
O11 Y O6 86.59(10)
O11 Y O1 137.62(10)
O6 Y O1 90.24(10)
O11 Y OW3 130.70(12)
O6 Y OW3 133.41(12)
O1 Y OW3 78.89(11)
O11 Y OW4 79.92(15)
O6 Y OW4 78.89(13)
O1 Y OW4 140.63(15)
OW3 Y OW4 81.63(14)
O11 Y OW2 80.62(11)
O6 Y OW2 141.25(12)
O1 Y OW2 75.83(11)
OW3 Y OW2 79.81(13)
OW4 Y OW2 133.34(15)
O11 Y O7 141.97(10)
O6 Y O7 66.56(9)
O1 Y O7 71.75(10)
OW3 Y O7 67.00(11)
OW4 Y O7 69.19(15)
OW2 Y O7 137.03(11)
O11 Y O2 73.81(10)
O6 Y O2 70.49(9)
O1 Y O2 65.39(9)
OW3 Y O2 137.96(11)
OW4 Y O2 140.34(12)
OW2 Y O2 70.83(12)
O7 Y O2 117.64(9)
O11 Y O12 63.23(10)
O6 Y O12 137.18(10)
O1 Y O12 132.58(10)
OW3 Y O12 67.47(11)
OW4 Y O12 67.00(13)
OW2 Y O12 66.36(11)
O7 Y O12 119.70(10)
O2 Y O12 122.60(9)
Y OW2 H18 119(5)
Y OW2 H19 128(4)
H18 OW2 H19 109(6)
Y OW3 H20 126(4)
Y OW3 H21 128(4)
H20 OW3 H21 102(5)
Y OW4 H22 138(8)
Y OW4 H23 119(7)
H22 OW4 H23 101(8)
C1 O1 Y 123.7(2)
O1 C1 C6 123.1(4)
O1 C1 C2 124.1(4)
C6 C1 C2 112.7(4)
C3 C2 C1 123.3(4)
C3 C2 N1 117.6(4)
C1 C2 N1 119.1(4)
C4 C3 C2 120.2(4)
C4 C3 H3 119.9
C2 C3 H3 119.9
C5 C4 C3 119.3(5)
C5 C4 H4 120.4
C3 C4 H4 120.4
C4 C5 C6 120.4(4)
C4 C5 H5 119.8
C6 C5 H5 119.8
C5 C6 C1 123.9(4)
C5 C6 N2 117.2(4)
C1 C6 N2 118.9(4)
O3 N1 O2 122.1(4)
O3 N1 C2 117.7(4)
O2 N1 C2 120.1(3)
N1 O2 Y 130.2(2)
O4 N2 O5 122.7(4)
O4 N2 C6 119.1(4)
O5 N2 C6 118.2(4)
C7 O6 Y 142.8(3)
O6 C7 C8 127.2(4)
O6 C7 C12 121.0(4)
C8 C7 C12 111.8(4)
C9 C8 C7 123.8(4)
C9 C8 N3 116.1(4)
C7 C8 N3 120.1(4)
C10 C9 C8 120.6(4)
C10 C9 H9 119.7
C8 C9 H9 119.7
C9 C10 C11 119.0(4)
C9 C10 H10 120.5
C11 C10 H10 120.5
C12 C11 C10 119.7(4)
C12 C11 H11 120.1
C10 C11 H11 120.1
C11 C12 C7 125.0(4)
C11 C12 N4 118.6(4)
C7 C12 N4 116.4(4)
O8 N3 O7 121.2(4)
O8 N3 C8 119.1(4)
O7 N3 C8 119.7(3)
N3 O7 Y 139.0(3)
O9 N4 O10A 93(3)
O10A N4 O9A 122.3(12)
O9 N4 O10 120.7(18)
O9A N4 O10 119.7(11)
O9 N4 C12 127.0(10)
O10A N4 C12 124.3(8)
O9A N4 C12 113.2(10)
O10 N4 C12 111.8(14)
O9A O9 N4 82.2(14)
O9A O9 O10A 113(2)
O9 O9A N4 52.9(13)
O10A O10 N4 53.8(11)
O10 O10A N4 84.7(15)
O10 O10A O9 115(2)
C13 O11 Y 138.2(3)
O11 C13 C14 126.9(4)
O11 C13 C18 120.7(4)
C14 C13 C18 112.5(4)
C15 C14 C13 123.0(4)
C15 C14 N5 117.1(4)
C13 C14 N5 119.8(4)
C16 C15 C14 120.9(4)
C16 C15 H15 119.5
C14 C15 H15 119.5
C15 C16 C17 119.0(4)
C15 C16 H16 120.5
C17 C16 H16 120.5
C18 C17 C16 119.8(4)
C18 C17 H17 120.1
C16 C17 H17 120.1
C17 C18 C13 124.7(4)
C17 C18 N6 117.8(4)
C13 C18 N6 117.3(4)
O13 N5 O12 121.6(4)
O13 N5 C14 118.3(4)
O12 N5 C14 120.1(4)
N5 O12 Y 132.6(3)
O14 N6 O15 122.8(4)
O14 N6 C18 119.4(4)
O15 N6 C18 117.7(4)

loop_
_geom_bond_atom_site_label_1
_geom_bond_atom_site_label_2
_geom_bond_site_symmetry_2
_geom_bond_distance
_geom_bond_publ_flag
Y O11 . 2.217(3) y
Y O6 . 2.246(3) y
Y O1 . 2.279(3) y
Y OW3 . 2.316(3) y
Y OW4 . 2.372(4) y
Y OW2 . 2.389(3) y
Y O7 . 2.605(3) y
Y O2 . 2.608(3) y
Y O12 . 2.754(4) y
OW2 H18 . 0.81(7) ?
OW2 H19 . 0.84(7) ?
OW3 H20 . 0.83(5) ?
OW3 H21 . 0.84(6) ?
OW4 H22 . 0.72(9) ?
OW4 H23 . 0.69(8) ?
O1 C1 . 1.283(5) y
C1 C6 . 1.413(5) ?
C1 C2 . 1.427(6) ?
C2 C3 . 1.390(6) ?
C2 N1 . 1.454(5) ?
C3 C4 . 1.382(6) ?
C3 H3 . 0.93 ?
C4 C5 . 1.358(7) ?
C4 H4 . 0.93 ?
C5 C6 . 1.391(6) ?
C5 H5 . 0.93 ?
C6 N2 . 1.465(6) ?
N1 O3 . 1.221(4) y
N1 O2 . 1.238(4) y
N2 O4 . 1.198(5) y
N2 O5 . 1.205(4) y
O6 C7 . 1.284(4) y
C7 C8 . 1.411(5) ?
C7 C12 . 1.424(5) ?
C8 C9 . 1.387(5) ?
C8 N3 . 1.458(5) ?
C9 C10 . 1.359(6) ?
C9 H9 . 0.93 ?
C10 C11 . 1.383(6) ?
C10 H10 . 0.93 ?
C11 C12 . 1.362(6) ?
C11 H11 . 0.93 ?
C12 N4 . 1.474(6) ?
N3 O8 . 1.214(4) y
N3 O7 . 1.239(4) y
N4 O9 . 1.073(19) ?
N4 O10A . 1.094(17) ?
N4 O9A . 1.332(13) ?
N4 O10 . 1.35(2) ?
O9 O9A . 0.948(18) ?
O9 O10A . 1.57(5) ?
O10 O10A . 0.90(2) ?
O11 C13 . 1.285(4) y
C13 C14 . 1.421(6) ?
C13 C18 . 1.425(6) ?
C14 C15 . 1.394(6) ?
C14 N5 . 1.454(5) ?
C15 C16 . 1.371(6) ?
C15 H15 . 0.93 ?
C16 C17 . 1.381(6) ?
C16 H16 . 0.93 ?
C17 C18 . 1.374(6) ?
C17 H17 . 0.93 ?
C18 N6 . 1.458(5) ?
N5 O13 . 1.227(5) y
N5 O12 . 1.244(5) y
N6 O14 . 1.214(4) y
N6 O15 . 1.219(4) y

loop_
_geom_hbond_atom_site_label_D
_geom_hbond_atom_site_label_H
_geom_hbond_atom_site_label_A
_geom_hbond_site_symmetry_A
_geom_hbond_distance_DH
_geom_hbond_distance_HA
_geom_hbond_distance_DA
_geom_hbond_angle_DHA
OW2 H19 O1 2_665 0.84(7) 2.10(7) 2.920(4) 164(6)
OW2 H18 O3 2_565 0.81(7) 2.22(7) 2.946(5) 150(6)
OW3 H20 O10 1_655 0.83(5) 2.21(6) 3.03(4) 169(5)
OW3 H21 O14 1_655 0.84(6) 2.51(6) 3.115(5) 130(5)
OW3 H21 O15 1_655 0.84(6) 1.98(6) 2.813(5) 174(6)
OW4 H22 O6 2_655 0.72(9) 2.40(9) 3.022(6) 145(10)
OW4 H22 O9 2_655 0.72(9) 2.25(10) 2.794(17) 133(10)
OW4 H23 O14 2_655 0.69(8) 2.31(8) 2.904(5) 146(9)

loop_
_geom_torsion_atom_site_label_1
_geom_torsion_atom_site_label_2
_geom_torsion_atom_site_label_3
_geom_torsion_atom_site_label_4
_geom_torsion
O11 Y O1 C1 78.6(3)
O6 Y O1 C1 -6.6(3)
OW3 Y O1 C1 -141.0(3)
OW4 Y O1 C1 -79.3(3)
OW2 Y O1 C1 136.8(3)
O7 Y O1 C1 -71.8(3)
O2 Y O1 C1 61.7(3)
O12 Y O1 C1 174.3(3)
Y O1 C1 C6 119.2(4)
Y O1 C1 C2 -59.2(5)
O1 C1 C2 C3 178.0(4)
C6 C1 C2 C3 -0.5(6)
O1 C1 C2 N1 -4.2(6)
C6 C1 C2 N1 177.3(3)
C1 C2 C3 C4 -2.2(7)
N1 C2 C3 C4 179.9(4)
C2 C3 C4 C5 2.0(7)
C3 C4 C5 C6 1.0(8)
C4 C5 C6 C1 -4.1(7)
C4 C5 C6 N2 178.2(4)
O1 C1 C6 C5 -174.9(4)
C2 C1 C6 C5 3.7(6)
O1 C1 C6 N2 2.8(6)
C2 C1 C6 N2 -178.6(4)
C3 C2 N1 O3 22.7(5)
C1 C2 N1 O3 -155.3(4)
C3 C2 N1 O2 -154.9(4)
C1 C2 N1 O2 27.1(6)
O3 N1 O2 Y -170.6(3)
C2 N1 O2 Y 6.9(5)
O11 Y O2 N1 152.6(3)
O6 Y O2 N1 60.5(3)
O1 Y O2 N1 -39.1(3)
OW3 Y O2 N1 -73.6(4)
OW4 Y O2 N1 102.1(4)
OW2 Y O2 N1 -121.9(3)
O7 Y O2 N1 11.9(3)
O12 Y O2 N1 -165.3(3)
C5 C6 N2 O4 -142.5(5)
C1 C6 N2 O4 39.7(6)
C5 C6 N2 O5 37.0(6)
C1 C6 N2 O5 -140.8(5)
O11 Y O6 C7 173.6(4)
O1 Y O6 C7 -48.7(4)
OW3 Y O6 C7 26.1(5)
OW4 Y O6 C7 93.2(5)
OW2 Y O6 C7 -116.0(4)
O7 Y O6 C7 21.2(4)
O2 Y O6 C7 -112.4(5)
O12 Y O6 C7 130.3(4)
Y O6 C7 C8 -25.5(7)
Y O6 C7 C12 155.3(3)
O6 C7 C8 C9 -179.8(4)
C12 C7 C8 C9 -0.5(6)
O6 C7 C8 N3 0.0(7)
C12 C7 C8 N3 179.3(4)
C7 C8 C9 C10 0.3(7)
N3 C8 C9 C10 -179.5(4)
C8 C9 C10 C11 0.5(8)
C9 C10 C11 C12 -1.1(8)
C10 C11 C12 C7 1.0(8)
C10 C11 C12 N4 -177.8(5)
O6 C7 C12 C11 179.2(4)
C8 C7 C12 C11 -0.2(6)
O6 C7 C12 N4 -2.0(6)
C8 C7 C12 N4 178.6(4)
C9 C8 N3 O8 14.2(7)
C7 C8 N3 O8 -165.6(4)
C9 C8 N3 O7 -164.2(4)
C7 C8 N3 O7 15.9(6)
O8 N3 O7 Y 167.2(4)
C8 N3 O7 Y -14.4(7)
O11 Y O7 N3 -48.6(5)
O6 Y O7 N3 0.1(4)
O1 Y O7 N3 98.6(5)
OW3 Y O7 N3 -176.0(5)
OW4 Y O7 N3 -86.4(5)
OW2 Y O7 N3 141.6(4)
O2 Y O7 N3 50.5(5)
O12 Y O7 N3 -132.2(4)
C11 C12 N4 O9 -110(3)
C7 C12 N4 O9 71(3)
C11 C12 N4 O10A 124(2)
C7 C12 N4 O10A -55(3)
C11 C12 N4 O9A -60.0(17)
C7 C12 N4 O9A 121.1(17)
C11 C12 N4 O10 79(2)
C7 C12 N4 O10 -100(2)
O10A N4 O9 O9A -135.3(18)
O10 N4 O9 O9A -103(3)
C12 N4 O9 O9A 87(2)
O9A N4 O9 O10A 135.3(18)
O10 N4 O9 O10A 32.6(19)
C12 N4 O9 O10A -138(3)
O10A O9 O9A N4 -32.2(12)
O10A N4 O9A O9 56(3)
O10 N4 O9A O9 105(3)
C12 N4 O9A O9 -119.7(13)
O9 N4 O10 O10A -54(4)
O9A N4 O10 O10A -107(3)
C12 N4 O10 O10A 117.6(15)
N4 O10 O10A O9 31.7(13)
O9 N4 O10A O10 136(2)
O9A N4 O10A O10 100(3)
C12 N4 O10A O10 -84.7(19)
O9A N4 O10A O9 -36.0(14)
O10 N4 O10A O9 -136(2)
C12 N4 O10A O9 140(2)
O9A O9 O10A O10 -1(3)
N4 O9 O10A O10 -50(2)
O9A O9 O10A N4 49.3(17)
O6 Y O11 C13 161.9(4)
O1 Y O11 C13 75.3(4)
OW3 Y O11 C13 -49.2(4)
OW4 Y O11 C13 -118.8(4)
OW2 Y O11 C13 18.6(4)
O7 Y O11 C13 -154.4(4)
O2 Y O11 C13 91.2(4)
O12 Y O11 C13 -49.6(4)
Y O11 C13 C14 50.2(6)
Y O11 C13 C18 -129.3(4)
O11 C13 C14 C15 178.7(4)
C18 C13 C14 C15 -1.8(6)
O11 C13 C14 N5 -3.8(6)
C18 C13 C14 N5 175.6(4)
C13 C14 C15 C16 1.6(7)
N5 C14 C15 C16 -175.9(4)
C14 C15 C16 C17 0.9(7)
C15 C16 C17 C18 -3.1(7)
C16 C17 C18 C13 3.0(7)
C16 C17 C18 N6 177.4(4)
O11 C13 C18 C17 179.0(4)
C14 C13 C18 C17 -0.5(6)
O11 C13 C18 N6 4.6(6)
C14 C13 C18 N6 -175.0(4)
C15 C14 N5 O13 -5.7(6)
C13 C14 N5 O13 176.8(4)
C15 C14 N5 O12 174.5(4)
C13 C14 N5 O12 -3.1(6)
O13 N5 O12 Y 158.6(3)
C14 N5 O12 Y -21.5(6)
O11 Y O12 N5 35.6(4)
O6 Y O12 N5 85.7(4)
O1 Y O12 N5 -95.7(4)
OW3 Y O12 N5 -144.0(4)
OW4 Y O12 N5 125.7(4)
OW2 Y O12 N5 -55.6(4)
O7 Y O12 N5 172.3(4)
O2 Y O12 N5 -10.5(4)
C17 C18 N6 O14 134.5(4)
C13 C18 N6 O14 -50.6(6)
C17 C18 N6 O15 -46.1(6)
C13 C18 N6 O15 128.7(4)
